data_7134956
loop_
_publ_author_name
'Takahashi, Shintaro'
'Ishii, Akihiko'
'Nakata, Norio'

_publ_section_title
;
 Iminophosphonamido stannylenes enable quantitative CO<sub>2</sub>
 conversion to isocyanates.
;
_journal_issue 79
_journal_name_full 'Chemical communications (Cambridge, England)'
_journal_page_first 15389
_journal_page_last 15392
_journal_paper_doi 10.1039/d5cc04149j
_journal_volume 61
_journal_year 2025
_chemical_formula_moiety 'C27 H46 N3 P Si Sn'
_chemical_formula_sum 'C27 H46 N3 P Si Sn'
_chemical_formula_weight 590.42
_space_group_crystal_system monoclinic
_space_group_IT_number 14
_space_group_name_Hall '-P 2yn'
_space_group_name_H-M_alt 'P 1 21/n 1'
_atom_sites_solution_hydrogens geom
_audit_creation_method SHELXL-2018/1
_audit_update_record
;
2025-07-17 deposited with the CCDC.	2025-09-05 downloaded from the CCDC.
;
_cell_angle_alpha 90
_cell_angle_beta 90.5190(10)
_cell_angle_gamma 90
_cell_formula_units_Z 4
_cell_length_a 11.3458(3)
_cell_length_b 16.8337(4)
_cell_length_c 15.6145(4)
_cell_measurement_reflns_used 7490
_cell_measurement_temperature 100(2)
_cell_measurement_theta_max 28.27
_cell_measurement_theta_min 2.52
_cell_volume 2982.12(13)
_computing_cell_refinement 'Bruker SAINT'
_computing_data_collection 'Bruker SMART'
_computing_data_reduction 'Bruker SAINT'
_computing_molecular_graphics 'Yadokari-XG 2009 (Wakita Nemoto et al., 2009)'
_computing_publication_material 'Yadokari-XG 2009 (Wakita Nemoto et al., 2009)'
_computing_structure_refinement 'SHELXL-2018/1 (Sheldrick, 2018)'
_computing_structure_solution 'SHELXL-2018/1 (Sheldrick, 2018)'
_diffrn_ambient_temperature 100(2)
_diffrn_detector_area_resol_mean 8.333
_diffrn_measured_fraction_theta_full 1.000
_diffrn_measured_fraction_theta_max 0.999
_diffrn_measurement_device_type 'CCD area detector'
_diffrn_measurement_method 'phi and omega scans'
_diffrn_radiation_type MoK\a
_diffrn_radiation_wavelength 0.71073
_diffrn_reflns_av_R_equivalents 0.0419
_diffrn_reflns_av_unetI/netI 0.0303
_diffrn_reflns_Laue_measured_fraction_full 1.000
_diffrn_reflns_Laue_measured_fraction_max 0.999
_diffrn_reflns_limit_h_max 13
_diffrn_reflns_limit_h_min -14
_diffrn_reflns_limit_k_max 20
_diffrn_reflns_limit_k_min -21
_diffrn_reflns_limit_l_max 15
_diffrn_reflns_limit_l_min -20
_diffrn_reflns_number 20912
_diffrn_reflns_point_group_measured_fraction_full 1.000
_diffrn_reflns_point_group_measured_fraction_max 0.999
_diffrn_reflns_theta_full 25.242
_diffrn_reflns_theta_max 27.499
_diffrn_reflns_theta_min 1.779
_diffrn_source 'fine-focus sealed tube'
_exptl_absorpt_coefficient_mu 0.970
_exptl_absorpt_correction_T_max 0.8682
_exptl_absorpt_correction_T_min 0.6428
_exptl_absorpt_correction_type numerical
_exptl_absorpt_process_details 'SADABS (Sheldrick, 1997)'
_exptl_crystal_colour yellow
_exptl_crystal_density_diffrn 1.315
_exptl_crystal_density_meas ?
_exptl_crystal_density_method 'not measured'
_exptl_crystal_description prism
_exptl_crystal_F_000 1232
_exptl_crystal_size_max 0.500
_exptl_crystal_size_mid 0.270
_exptl_crystal_size_min 0.150
_refine_diff_density_max 1.359
_refine_diff_density_min -0.714
_refine_diff_density_rms 0.081
_refine_ls_extinction_method none
_refine_ls_goodness_of_fit_ref 1.021
_refine_ls_hydrogen_treatment constr
_refine_ls_matrix_type full
_refine_ls_number_parameters 310
_refine_ls_number_reflns 6853
_refine_ls_number_restraints 0
_refine_ls_restrained_S_all 1.021
_refine_ls_R_factor_all 0.0301
_refine_ls_R_factor_gt 0.0283
_refine_ls_shift/su_max 0.001
_refine_ls_shift/su_mean 0.000
_refine_ls_structure_factor_coef Fsqd
_refine_ls_weighting_details 'w=1/[\s^2^(Fo^2^)+(0.0437P)^2^+2.1540P] where P=(Fo^2^+2Fc^2^)/3'
_refine_ls_weighting_scheme calc
_refine_ls_wR_factor_gt 0.0767
_refine_ls_wR_factor_ref 0.0782
_reflns_Friedel_coverage 0.000
_reflns_number_gt 6371
_reflns_number_total 6853
_reflns_threshold_expression 'I > 2\s(I)'
_cod_data_source_file d5cc04149j2.cif
_cod_data_source_block 463
_cod_depositor_comments
;
The following automatic conversions were performed:

data item '_exptl_crystal_density_meas' value 'not measured' was
changed to '?' -- the value is perceived as not measured.

Automatic conversion script
Id: cif_fix_values 8170 2020-07-09 18:12:32Z antanas 

 Adding full bibliography for 7134952--7134956.cif.
;
_cod_original_sg_symbol_H-M 'P 21/n'
_cod_database_code 7134956
_shelx_shelxl_version_number 2018/1
_shelx_space_group_comment
;
The symmetry employed for this shelxl refinement is uniquely defined
by the following loop, which should always be used as a source of
symmetry information in preference to the above space-group names.
They are only intended as comments.
;
_shelx_estimated_absorpt_t_min 0.643
_shelx_estimated_absorpt_t_max 0.868

loop_
_space_group_symop_operation_xyz
'x, y, z'
'-x+1/2, y+1/2, -z+1/2'
'-x, -y, -z'
'x-1/2, -y-1/2, z-1/2'

loop_
_atom_site_label
_atom_site_type_symbol
_atom_site_fract_x
_atom_site_fract_y
_atom_site_fract_z
_atom_site_U_iso_or_equiv
_atom_site_adp_type
_atom_site_occupancy
_atom_site_site_symmetry_order
_atom_site_calc_flag
_atom_site_refinement_flags_posn
_atom_site_refinement_flags_adp
_atom_site_refinement_flags_occupancy
_atom_site_disorder_assembly
_atom_site_disorder_group
Sn1 Sn 0.47575(2) 0.42245(2) 0.31855(2) 0.01725(6) Uani 1 1 d . . . . .
P1 P 0.31523(4) 0.29253(3) 0.28090(3) 0.01441(9) Uani 1 1 d . . . . .
Si1 Si 0.70183(5) 0.51953(3) 0.27210(4) 0.02257(12) Uani 1 1 d . . . . .
N3 N 0.43219(13) 0.29390(9) 0.34076(10) 0.0163(3) Uani 1 1 d . . . . .
N2 N 0.33602(13) 0.37529(9) 0.23145(10) 0.0165(3) Uani 1 1 d . . . . .
N1 N 0.63135(14) 0.43269(10) 0.24277(11) 0.0214(3) Uani 1 1 d . . . . .
C24 C 0.69190(14) 0.37641(11) 0.18522(11) 0.0154(3) Uani 1 1 d . . . . .
C11 C 0.30532(15) 0.20553(10) 0.21236(11) 0.0161(3) Uani 1 1 d . . . . .
C16 C 0.20231(17) 0.18556(11) 0.16717(12) 0.0200(4) Uani 1 1 d . . . . .
H19 H 0.132702 0.215974 0.174993 0.024 Uiso 1 1 calc R U . . .
C10 C 0.14386(17) 0.36286(12) 0.37910(13) 0.0219(4) Uani 1 1 d . . . . .
H14 H 0.185478 0.410405 0.366747 0.026 Uiso 1 1 calc R U . . .
C5 C 0.17947(15) 0.29121(11) 0.34217(12) 0.0177(3) Uani 1 1 d . . . . .
C12 C 0.40614(16) 0.15888(11) 0.20089(12) 0.0188(4) Uani 1 1 d . . . . .
H15 H 0.476614 0.171481 0.231272 0.023 Uiso 1 1 calc R U . . .
C15 C 0.20126(18) 0.12164(11) 0.11107(12) 0.0222(4) Uani 1 1 d . . . . .
H18 H 0.131312 0.108915 0.080117 0.027 Uiso 1 1 calc R U . . .
C14 C 0.3018(2) 0.07636(11) 0.10007(13) 0.0227(4) Uani 1 1 d . . . . .
H17 H 0.300799 0.032868 0.061303 0.027 Uiso 1 1 calc R U . . .
C26 C 0.61877(18) 0.29576(12) 0.17997(14) 0.0252(4) Uani 1 1 d . . . . .
H41 H 0.615558 0.271417 0.236912 0.038 Uiso 1 1 calc R U . . .
H42 H 0.657226 0.259194 0.140160 0.038 Uiso 1 1 calc R U . . .
H43 H 0.538551 0.307035 0.159599 0.038 Uiso 1 1 calc R U . . .
C13 C 0.40399(18) 0.09422(12) 0.14538(13) 0.0224(4) Uani 1 1 d . . . . .
H16 H 0.472421 0.062401 0.138558 0.027 Uiso 1 1 calc R U . . .
C9 C 0.04776(18) 0.36493(13) 0.43390(14) 0.0262(4) Uani 1 1 d . . . . .
H13 H 0.024602 0.413716 0.459295 0.031 Uiso 1 1 calc R U . . .
C6 C 0.11699(17) 0.22200(12) 0.36034(13) 0.0213(4) Uani 1 1 d . . . . .
H10 H 0.140377 0.172929 0.335711 0.026 Uiso 1 1 calc R U . . .
C17 C 0.45912(17) 0.25287(11) 0.42256(12) 0.0200(4) Uani 1 1 d . . . . .
C20 C 0.3997(2) 0.29413(13) 0.49859(13) 0.0270(4) Uani 1 1 d . . . . .
H26 H 0.423071 0.350170 0.500086 0.041 Uiso 1 1 calc R U . . .
H27 H 0.424350 0.268221 0.552038 0.041 Uiso 1 1 calc R U . . .
H28 H 0.313928 0.290319 0.492154 0.041 Uiso 1 1 calc R U . . .
C19 C 0.42243(19) 0.16532(12) 0.42115(13) 0.0248(4) Uani 1 1 d . . . . .
H23 H 0.336907 0.161521 0.412788 0.037 Uiso 1 1 calc R U . . .
H24 H 0.444567 0.140317 0.475646 0.037 Uiso 1 1 calc R U . . .
H25 H 0.462343 0.138095 0.374118 0.037 Uiso 1 1 calc R U . . .
C2 C 0.31830(19) 0.37403(13) 0.07356(13) 0.0258(4) Uani 1 1 d . . . . .
H1 H 0.404167 0.378661 0.069446 0.039 Uiso 1 1 calc R U . . .
H2 H 0.281132 0.400774 0.024542 0.039 Uiso 1 1 calc R U . . .
H3 H 0.296015 0.317789 0.073461 0.039 Uiso 1 1 calc R U . . .
C1 C 0.27699(17) 0.41296(11) 0.15684(13) 0.0196(4) Uani 1 1 d . . . . .
C4 C 0.3139(2) 0.50024(12) 0.15661(14) 0.0271(4) Uani 1 1 d . . . . .
H7 H 0.285420 0.526116 0.208716 0.041 Uiso 1 1 calc R U . . .
H8 H 0.279795 0.526724 0.106272 0.041 Uiso 1 1 calc R U . . .
H9 H 0.399997 0.503882 0.154707 0.041 Uiso 1 1 calc R U . . .
C18 C 0.59328(18) 0.25746(13) 0.43424(14) 0.0266(4) Uani 1 1 d . . . . .
H20 H 0.631613 0.228947 0.387390 0.040 Uiso 1 1 calc R U . . .
H21 H 0.615782 0.233162 0.489027 0.040 Uiso 1 1 calc R U . . .
H22 H 0.618184 0.313200 0.433764 0.040 Uiso 1 1 calc R U . . .
C7 C 0.01999(18) 0.22478(13) 0.41476(14) 0.0276(4) Uani 1 1 d . . . . .
H11 H -0.022734 0.177577 0.426637 0.033 Uiso 1 1 calc R U . . .
C3 C 0.14214(18) 0.40862(13) 0.16232(15) 0.0280(4) Uani 1 1 d . . . . .
H4 H 0.117317 0.352872 0.163387 0.042 Uiso 1 1 calc R U . . .
H5 H 0.106935 0.435063 0.112370 0.042 Uiso 1 1 calc R U . . .
H6 H 0.116082 0.435156 0.214704 0.042 Uiso 1 1 calc R U . . .
C8 C -0.01424(18) 0.29587(14) 0.45146(14) 0.0291(4) Uani 1 1 d . . . . .
H12 H -0.080054 0.297377 0.488605 0.035 Uiso 1 1 calc R U . . .
C22 C 0.5947(2) 0.60346(13) 0.27880(18) 0.0346(5) Uani 1 1 d . . . . .
H32 H 0.551282 0.608012 0.224491 0.052 Uiso 1 1 calc R U . . .
H33 H 0.637439 0.653015 0.290108 0.052 Uiso 1 1 calc R U . . .
H34 H 0.539266 0.593396 0.325306 0.052 Uiso 1 1 calc R U . . .
C27 C 0.6972(2) 0.40681(16) 0.09186(16) 0.0378(5) Uani 1 1 d . . . . .
H44 H 0.618358 0.423416 0.073055 0.057 Uiso 1 1 calc R U . . .
H45 H 0.725458 0.364163 0.054573 0.057 Uiso 1 1 calc R U . . .
H46 H 0.751262 0.452125 0.088802 0.057 Uiso 1 1 calc R U . . .
C21 C 0.7684(2) 0.51144(15) 0.38113(15) 0.0353(5) Uani 1 1 d . . . . .
H29 H 0.707491 0.496159 0.422075 0.053 Uiso 1 1 calc R U . . .
H30 H 0.802083 0.562812 0.397855 0.053 Uiso 1 1 calc R U . . .
H31 H 0.830647 0.471089 0.380857 0.053 Uiso 1 1 calc R U . . .
C25 C 0.8156(2) 0.35180(15) 0.21840(18) 0.0384(5) Uani 1 1 d . . . . .
H38 H 0.867136 0.398525 0.220207 0.058 Uiso 1 1 calc R U . . .
H39 H 0.849120 0.311912 0.179914 0.058 Uiso 1 1 calc R U . . .
H40 H 0.808994 0.329393 0.276082 0.058 Uiso 1 1 calc R U . . .
C23 C 0.8180(2) 0.55931(16) 0.19965(18) 0.0395(6) Uani 1 1 d . . . . .
H35 H 0.878592 0.518701 0.190972 0.059 Uiso 1 1 calc R U . . .
H36 H 0.853927 0.606553 0.225633 0.059 Uiso 1 1 calc R U . . .
H37 H 0.782321 0.573545 0.144347 0.059 Uiso 1 1 calc R U . . .

loop_
_atom_site_aniso_label
_atom_site_aniso_U_11
_atom_site_aniso_U_22
_atom_site_aniso_U_33
_atom_site_aniso_U_23
_atom_site_aniso_U_13
_atom_site_aniso_U_12
Sn1 0.01755(8) 0.01609(8) 0.01811(8) -0.00171(4) 0.00144(5) -0.00302(4)
P1 0.0153(2) 0.0141(2) 0.0139(2) -0.00101(16) 0.00102(15) -0.00096(15)
Si1 0.0216(3) 0.0224(3) 0.0236(3) 0.0014(2) -0.0014(2) -0.0041(2)
N3 0.0173(7) 0.0168(7) 0.0148(7) 0.0004(6) -0.0010(5) -0.0021(5)
N2 0.0183(7) 0.0156(7) 0.0155(7) 0.0008(6) 0.0004(5) -0.0014(5)
N1 0.0182(8) 0.0238(8) 0.0223(8) 0.0016(7) 0.0026(6) -0.0040(6)
C24 0.0128(7) 0.0207(8) 0.0128(8) -0.0005(7) 0.0064(6) 0.0021(6)
C11 0.0212(8) 0.0139(8) 0.0132(8) 0.0002(6) 0.0013(6) -0.0016(6)
C16 0.0223(9) 0.0193(9) 0.0183(9) 0.0018(7) -0.0008(7) -0.0011(7)
C10 0.0235(9) 0.0189(9) 0.0235(10) -0.0025(8) 0.0043(7) -0.0011(7)
C5 0.0171(8) 0.0194(9) 0.0166(8) -0.0005(7) 0.0013(6) -0.0003(6)
C12 0.0193(8) 0.0190(8) 0.0182(9) 0.0001(7) 0.0017(7) -0.0009(7)
C15 0.0301(10) 0.0204(9) 0.0161(9) 0.0019(7) -0.0052(7) -0.0063(7)
C14 0.0379(11) 0.0157(9) 0.0146(9) -0.0009(7) 0.0013(8) -0.0026(7)
C26 0.0264(10) 0.0225(9) 0.0266(10) -0.0060(8) 0.0084(8) -0.0020(7)
C13 0.0278(10) 0.0192(9) 0.0202(10) -0.0003(8) 0.0050(7) 0.0016(8)
C9 0.0265(10) 0.0265(10) 0.0258(10) -0.0049(8) 0.0065(8) 0.0033(8)
C6 0.0238(9) 0.0203(9) 0.0197(9) -0.0020(7) 0.0028(7) -0.0026(7)
C17 0.0247(9) 0.0213(9) 0.0141(8) 0.0025(7) -0.0016(7) -0.0012(7)
C20 0.0362(11) 0.0293(10) 0.0156(9) -0.0007(8) 0.0019(8) 0.0006(8)
C19 0.0316(10) 0.0213(9) 0.0215(10) 0.0056(8) -0.0014(8) -0.0004(8)
C2 0.0327(10) 0.0274(10) 0.0173(9) 0.0006(8) -0.0014(7) 0.0015(8)
C1 0.0221(9) 0.0186(9) 0.0182(9) 0.0023(7) -0.0021(7) 0.0012(7)
C4 0.0371(11) 0.0178(9) 0.0264(10) 0.0045(8) -0.0040(8) -0.0013(8)
C18 0.0254(10) 0.0306(11) 0.0237(10) 0.0016(8) -0.0064(8) -0.0007(8)
C7 0.0282(10) 0.0284(10) 0.0265(10) 0.0014(9) 0.0075(8) -0.0076(8)
C3 0.0236(10) 0.0303(10) 0.0300(11) 0.0055(9) -0.0035(8) 0.0033(8)
C8 0.0250(10) 0.0372(12) 0.0254(10) -0.0026(9) 0.0102(8) -0.0008(8)
C22 0.0283(11) 0.0215(10) 0.0539(15) -0.0024(10) -0.0040(10) -0.0011(8)
C27 0.0443(14) 0.0430(13) 0.0262(12) -0.0102(10) 0.0107(10) -0.0071(11)
C21 0.0430(13) 0.0359(12) 0.0268(11) 0.0021(10) -0.0089(9) -0.0095(10)
C25 0.0324(12) 0.0305(12) 0.0525(15) -0.0049(11) 0.0082(10) 0.0019(9)
C23 0.0419(13) 0.0358(12) 0.0410(14) -0.0028(11) 0.0049(11) -0.0141(11)

loop_
_atom_type_symbol
_atom_type_description
_atom_type_scat_dispersion_real
_atom_type_scat_dispersion_imag
_atom_type_scat_source
C C 0.0033 0.0016 'International Tables Vol C Tables 4.2.6.8 and 6.1.1.4'
H H 0.0000 0.0000 'International Tables Vol C Tables 4.2.6.8 and 6.1.1.4'
N N 0.0061 0.0033 'International Tables Vol C Tables 4.2.6.8 and 6.1.1.4'
Si Si 0.0817 0.0704 'International Tables Vol C Tables 4.2.6.8 and 6.1.1.4'
P P 0.1023 0.0942 'International Tables Vol C Tables 4.2.6.8 and 6.1.1.4'
Sn Sn -0.6537 1.4246 'International Tables Vol C Tables 4.2.6.8 and 6.1.1.4'

loop_
_geom_angle_atom_site_label_1
_geom_angle_atom_site_label_2
_geom_angle_atom_site_label_3
_geom_angle
_geom_angle_site_symmetry_1
_geom_angle_site_symmetry_3
_geom_angle_publ_flag
N1 Sn1 N2 106.10(6) . . ?
N1 Sn1 N3 110.27(6) . . ?
N2 Sn1 N3 66.07(5) . . ?
N1 Sn1 P1 117.89(5) . . ?
N2 Sn1 P1 33.43(4) . . ?
N3 Sn1 P1 33.63(4) . . ?
N2 P1 N3 98.15(8) . . ?
N2 P1 C11 115.05(8) . . ?
N3 P1 C11 113.46(8) . . ?
N2 P1 C5 112.99(8) . . ?
N3 P1 C5 112.97(8) . . ?
C11 P1 C5 104.57(8) . . ?
N2 P1 Sn1 49.55(6) . . ?
N3 P1 Sn1 50.35(5) . . ?
C11 P1 Sn1 139.64(6) . . ?
C5 P1 Sn1 115.78(6) . . ?
N1 Si1 C21 111.34(10) . . ?
N1 Si1 C22 110.83(9) . . ?
C21 Si1 C22 105.25(12) . . ?
N1 Si1 C23 118.06(10) . . ?
C21 Si1 C23 107.30(12) . . ?
C22 Si1 C23 103.04(12) . . ?
C17 N3 P1 130.83(12) . . ?
C17 N3 Sn1 122.55(11) . . ?
P1 N3 Sn1 96.02(7) . . ?
C1 N2 P1 132.84(13) . . ?
C1 N2 Sn1 129.97(12) . . ?
P1 N2 Sn1 97.02(7) . . ?
C24 N1 Si1 119.15(12) . . ?
C24 N1 Sn1 132.37(12) . . ?
Si1 N1 Sn1 107.69(9) . . ?
N1 C24 C27 112.52(16) . . ?
N1 C24 C25 113.12(17) . . ?
C27 C24 C25 111.15(17) . . ?
N1 C24 C26 109.43(13) . . ?
C27 C24 C26 104.97(16) . . ?
C25 C24 C26 105.03(16) . . ?
C12 C11 C16 118.68(17) . . ?
C12 C11 P1 118.76(14) . . ?
C16 C11 P1 122.49(14) . . ?
C15 C16 C11 120.43(18) . . ?
C15 C16 H19 119.8 . . ?
C11 C16 H19 119.8 . . ?
C9 C10 C5 120.39(18) . . ?
C9 C10 H14 119.8 . . ?
C5 C10 H14 119.8 . . ?
C6 C5 C10 119.18(17) . . ?
C6 C5 P1 123.45(14) . . ?
C10 C5 P1 117.08(14) . . ?
C13 C12 C11 120.57(17) . . ?
C13 C12 H15 119.7 . . ?
C11 C12 H15 119.7 . . ?
C14 C15 C16 120.20(18) . . ?
C14 C15 H18 119.9 . . ?
C16 C15 H18 119.9 . . ?
C15 C14 C13 120.26(18) . . ?
C15 C14 H17 119.9 . . ?
C13 C14 H17 119.9 . . ?
C24 C26 H41 109.5 . . ?
C24 C26 H42 109.5 . . ?
H41 C26 H42 109.5 . . ?
C24 C26 H43 109.5 . . ?
H41 C26 H43 109.5 . . ?
H42 C26 H43 109.5 . . ?
C14 C13 C12 119.85(18) . . ?
C14 C13 H16 120.1 . . ?
C12 C13 H16 120.1 . . ?
C8 C9 C10 120.10(19) . . ?
C8 C9 H13 119.9 . . ?
C10 C9 H13 119.9 . . ?
C5 C6 C7 120.03(18) . . ?
C5 C6 H10 120.0 . . ?
C7 C6 H10 120.0 . . ?
N3 C17 C19 112.48(15) . . ?
N3 C17 C18 106.02(15) . . ?
C19 C17 C18 108.64(16) . . ?
N3 C17 C20 111.53(16) . . ?
C19 C17 C20 108.97(16) . . ?
C18 C17 C20 109.09(17) . . ?
C17 C20 H26 109.5 . . ?
C17 C20 H27 109.5 . . ?
H26 C20 H27 109.5 . . ?
C17 C20 H28 109.5 . . ?
H26 C20 H28 109.5 . . ?
H27 C20 H28 109.5 . . ?
C17 C19 H23 109.5 . . ?
C17 C19 H24 109.5 . . ?
H23 C19 H24 109.5 . . ?
C17 C19 H25 109.5 . . ?
H23 C19 H25 109.5 . . ?
H24 C19 H25 109.5 . . ?
C1 C2 H1 109.5 . . ?
C1 C2 H2 109.5 . . ?
H1 C2 H2 109.5 . . ?
C1 C2 H3 109.5 . . ?
H1 C2 H3 109.5 . . ?
H2 C2 H3 109.5 . . ?
N2 C1 C4 106.96(16) . . ?
N2 C1 C2 110.15(15) . . ?
C4 C1 C2 108.86(17) . . ?
N2 C1 C3 112.31(16) . . ?
C4 C1 C3 108.60(17) . . ?
C2 C1 C3 109.85(17) . . ?
C1 C4 H7 109.5 . . ?
C1 C4 H8 109.5 . . ?
H7 C4 H8 109.5 . . ?
C1 C4 H9 109.5 . . ?
H7 C4 H9 109.5 . . ?
H8 C4 H9 109.5 . . ?
C17 C18 H20 109.5 . . ?
C17 C18 H21 109.5 . . ?
H20 C18 H21 109.5 . . ?
C17 C18 H22 109.5 . . ?
H20 C18 H22 109.5 . . ?
H21 C18 H22 109.5 . . ?
C8 C7 C6 120.42(19) . . ?
C8 C7 H11 119.8 . . ?
C6 C7 H11 119.8 . . ?
C1 C3 H4 109.5 . . ?
C1 C3 H5 109.5 . . ?
H4 C3 H5 109.5 . . ?
C1 C3 H6 109.5 . . ?
H4 C3 H6 109.5 . . ?
H5 C3 H6 109.5 . . ?
C7 C8 C9 119.87(18) . . ?
C7 C8 H12 120.1 . . ?
C9 C8 H12 120.1 . . ?
Si1 C22 H32 109.5 . . ?
Si1 C22 H33 109.5 . . ?
H32 C22 H33 109.5 . . ?
Si1 C22 H34 109.5 . . ?
H32 C22 H34 109.5 . . ?
H33 C22 H34 109.5 . . ?
C24 C27 H44 109.5 . . ?
C24 C27 H45 109.5 . . ?
H44 C27 H45 109.5 . . ?
C24 C27 H46 109.5 . . ?
H44 C27 H46 109.5 . . ?
H45 C27 H46 109.5 . . ?
Si1 C21 H29 109.5 . . ?
Si1 C21 H30 109.5 . . ?
H29 C21 H30 109.5 . . ?
Si1 C21 H31 109.5 . . ?
H29 C21 H31 109.5 . . ?
H30 C21 H31 109.5 . . ?
C24 C25 H38 109.5 . . ?
C24 C25 H39 109.5 . . ?
H38 C25 H39 109.5 . . ?
C24 C25 H40 109.5 . . ?
H38 C25 H40 109.5 . . ?
H39 C25 H40 109.5 . . ?
Si1 C23 H35 109.5 . . ?
Si1 C23 H36 109.5 . . ?
H35 C23 H36 109.5 . . ?
Si1 C23 H37 109.5 . . ?
H35 C23 H37 109.5 . . ?
H36 C23 H37 109.5 . . ?

loop_
_geom_bond_atom_site_label_1
_geom_bond_atom_site_label_2
_geom_bond_distance
_geom_bond_site_symmetry_2
_geom_bond_publ_flag
Sn1 N1 2.1411(17) . ?
Sn1 N2 2.2257(15) . ?
Sn1 N3 2.2473(15) . ?
Sn1 P1 2.9027(5) . ?
P1 N2 1.6111(16) . ?
P1 N3 1.6163(15) . ?
P1 C11 1.8169(18) . ?
P1 C5 1.8208(18) . ?
Si1 N1 1.7261(17) . ?
Si1 C21 1.861(2) . ?
Si1 C22 1.867(2) . ?
Si1 C23 1.869(3) . ?
N3 C17 1.481(2) . ?
N2 C1 1.481(2) . ?
N1 C24 1.479(2) . ?
C24 C27 1.547(3) . ?
C24 C25 1.549(3) . ?
C24 C26 1.593(3) . ?
C11 C12 1.400(2) . ?
C11 C16 1.401(3) . ?
C16 C15 1.387(3) . ?
C16 H19 0.9500 . ?
C10 C9 1.393(3) . ?
C10 C5 1.398(3) . ?
C10 H14 0.9500 . ?
C5 C6 1.394(3) . ?
C12 C13 1.391(3) . ?
C12 H15 0.9500 . ?
C15 C14 1.384(3) . ?
C15 H18 0.9500 . ?
C14 C13 1.385(3) . ?
C14 H17 0.9500 . ?
C26 H41 0.9800 . ?
C26 H42 0.9800 . ?
C26 H43 0.9800 . ?
C13 H16 0.9500 . ?
C9 C8 1.387(3) . ?
C9 H13 0.9500 . ?
C6 C7 1.397(3) . ?
C6 H10 0.9500 . ?
C17 C19 1.532(3) . ?
C17 C18 1.533(3) . ?
C17 C20 1.536(3) . ?
C20 H26 0.9800 . ?
C20 H27 0.9800 . ?
C20 H28 0.9800 . ?
C19 H23 0.9800 . ?
C19 H24 0.9800 . ?
C19 H25 0.9800 . ?
C2 C1 1.533(3) . ?
C2 H1 0.9800 . ?
C2 H2 0.9800 . ?
C2 H3 0.9800 . ?
C1 C4 1.528(3) . ?
C1 C3 1.535(3) . ?
C4 H7 0.9800 . ?
C4 H8 0.9800 . ?
C4 H9 0.9800 . ?
C18 H20 0.9800 . ?
C18 H21 0.9800 . ?
C18 H22 0.9800 . ?
C7 C8 1.384(3) . ?
C7 H11 0.9500 . ?
C3 H4 0.9800 . ?
C3 H5 0.9800 . ?
C3 H6 0.9800 . ?
C8 H12 0.9500 . ?
C22 H32 0.9800 . ?
C22 H33 0.9800 . ?
C22 H34 0.9800 . ?
C27 H44 0.9800 . ?
C27 H45 0.9800 . ?
C27 H46 0.9800 . ?
C21 H29 0.9800 . ?
C21 H30 0.9800 . ?
C21 H31 0.9800 . ?
C25 H38 0.9800 . ?
C25 H39 0.9800 . ?
C25 H40 0.9800 . ?
C23 H35 0.9800 . ?
C23 H36 0.9800 . ?
C23 H37 0.9800 . ?

loop_
_geom_torsion_atom_site_label_1
_geom_torsion_atom_site_label_2
_geom_torsion_atom_site_label_3
_geom_torsion_atom_site_label_4
_geom_torsion
_geom_torsion_site_symmetry_1
_geom_torsion_site_symmetry_2
_geom_torsion_site_symmetry_3
_geom_torsion_site_symmetry_4
_geom_torsion_publ_flag
N2 P1 N3 C17 157.82(16) . . . . ?
C11 P1 N3 C17 -80.28(18) . . . . ?
C5 P1 N3 C17 38.52(19) . . . . ?
Sn1 P1 N3 C17 143.73(19) . . . . ?
N2 P1 N3 Sn1 14.09(8) . . . . ?
C11 P1 N3 Sn1 135.99(7) . . . . ?
C5 P1 N3 Sn1 -105.21(8) . . . . ?
N3 P1 N2 C1 170.26(17) . . . . ?
C11 P1 N2 C1 49.53(19) . . . . ?
C5 P1 N2 C1 -70.46(19) . . . . ?
Sn1 P1 N2 C1 -175.5(2) . . . . ?
N3 P1 N2 Sn1 -14.26(8) . . . . ?
C11 P1 N2 Sn1 -134.99(7) . . . . ?
C5 P1 N2 Sn1 105.02(8) . . . . ?
C21 Si1 N1 C24 -100.25(16) . . . . ?
C22 Si1 N1 C24 142.95(15) . . . . ?
C23 Si1 N1 C24 24.51(19) . . . . ?
C21 Si1 N1 Sn1 70.78(12) . . . . ?
C22 Si1 N1 Sn1 -46.02(13) . . . . ?
C23 Si1 N1 Sn1 -164.46(11) . . . . ?
Si1 N1 C24 C27 -72.8(2) . . . . ?
Sn1 N1 C24 C27 118.81(18) . . . . ?
Si1 N1 C24 C25 54.2(2) . . . . ?
Sn1 N1 C24 C25 -114.20(18) . . . . ?
Si1 N1 C24 C26 170.92(13) . . . . ?
Sn1 N1 C24 C26 2.5(2) . . . . ?
N2 P1 C11 C12 96.99(15) . . . . ?
N3 P1 C11 C12 -14.95(17) . . . . ?
C5 P1 C11 C12 -138.48(15) . . . . ?
Sn1 P1 C11 C12 40.76(19) . . . . ?
N2 P1 C11 C16 -79.74(17) . . . . ?
N3 P1 C11 C16 168.33(15) . . . . ?
C5 P1 C11 C16 44.79(17) . . . . ?
Sn1 P1 C11 C16 -135.97(13) . . . . ?
C12 C11 C16 C15 -1.2(3) . . . . ?
P1 C11 C16 C15 175.58(14) . . . . ?
C9 C10 C5 C6 0.5(3) . . . . ?
C9 C10 C5 P1 -173.52(16) . . . . ?
N2 P1 C5 C6 152.55(16) . . . . ?
N3 P1 C5 C6 -97.13(17) . . . . ?
C11 P1 C5 C6 26.72(18) . . . . ?
Sn1 P1 C5 C6 -152.73(14) . . . . ?
N2 P1 C5 C10 -33.69(18) . . . . ?
N3 P1 C5 C10 76.62(17) . . . . ?
C11 P1 C5 C10 -159.53(15) . . . . ?
Sn1 P1 C5 C10 21.02(17) . . . . ?
C16 C11 C12 C13 0.3(3) . . . . ?
P1 C11 C12 C13 -176.56(15) . . . . ?
C11 C16 C15 C14 0.8(3) . . . . ?
C16 C15 C14 C13 0.4(3) . . . . ?
C15 C14 C13 C12 -1.3(3) . . . . ?
C11 C12 C13 C14 0.9(3) . . . . ?
C5 C10 C9 C8 -0.7(3) . . . . ?
C10 C5 C6 C7 0.1(3) . . . . ?
P1 C5 C6 C7 173.72(16) . . . . ?
P1 N3 C17 C19 45.1(2) . . . . ?
Sn1 N3 C17 C19 -179.17(12) . . . . ?
P1 N3 C17 C18 163.69(14) . . . . ?
Sn1 N3 C17 C18 -60.58(18) . . . . ?
P1 N3 C17 C20 -77.7(2) . . . . ?
Sn1 N3 C17 C20 58.05(19) . . . . ?
P1 N2 C1 C4 164.44(15) . . . . ?
Sn1 N2 C1 C4 -9.7(2) . . . . ?
P1 N2 C1 C2 -77.4(2) . . . . ?
Sn1 N2 C1 C2 108.46(17) . . . . ?
P1 N2 C1 C3 45.4(2) . . . . ?
Sn1 N2 C1 C3 -128.75(15) . . . . ?
C5 C6 C7 C8 -0.5(3) . . . . ?
C6 C7 C8 C9 0.3(3) . . . . ?
C10 C9 C8 C7 0.3(3) . . . . ?
